data_7234704
loop_
_publ_author_name
'Yuichiro Watanabe'
'Hisahiro Sasabe'
'Daisuke Yokoyama'
'Teruo Beppu'
'Hiroshi Katagiri'
'Junji Kido'

_publ_section_title
;
 Synthesis, properties, and OLED characteristics of 2,2'-bipyridine-based
 electron-transport materials: the synergistic effect of molecular shape
 anisotropy and a weak hydrogen-bonding network on molecular orientation
;
_journal_name_full 'Journal of Materials Chemistry C'
_journal_page_first 3699
_journal_page_last 3704
_journal_paper_doi 10.1039/C5TC03737A
_journal_volume 4
_journal_year 2016
_chemical_formula_moiety 'C42 H28 N6'
_chemical_formula_sum 'C42 H28 N6'
_chemical_formula_weight 616.70
_chemical_name_systematic 4,4'-BPy3
_space_group_crystal_system monoclinic
_space_group_IT_number 14
_space_group_name_Hall '-P 2ybc'
_space_group_name_H-M_alt 'P 1 21/c 1'
_atom_sites_solution_hydrogens geom
_atom_sites_solution_primary direct
_atom_sites_solution_secondary difmap
_cell_angle_alpha 90
_cell_angle_beta 95.267(5)
_cell_angle_gamma 90
_cell_formula_units_Z 2
_cell_length_a 3.7736(2)
_cell_length_b 18.7721(13)
_cell_length_c 20.9421(15)
_cell_measurement_reflns_used 4468
_cell_measurement_temperature 93
_cell_measurement_theta_max 30.3
_cell_measurement_theta_min 2.9
_cell_volume 1477.24(17)
_computing_cell_refinement 'CrystalClear-SM Expert 2.0 r15 (Rigaku, 2011)'
_computing_data_collection 'CrystalClear-SM Expert 2.0 r15 (Rigaku, 2011)'
_computing_data_reduction 'CrystalClear-SM Expert 2.0 r15 (Rigaku, 2011)'
_computing_molecular_graphics 'ORTEP-3 for Windows (Farrugia, 2012)'
_computing_publication_material 'Yadokari-XG (Wakita, Nemoto et al., 2009)'
_computing_structure_refinement 'SHELXL-2014 (Sheldrick, 2015)'
_computing_structure_solution 'SHELXT (Sheldrick, 2015)'
_diffrn_ambient_temperature 93
_diffrn_detector_area_resol_mean 28.5714
_diffrn_measured_fraction_theta_full 0.997
_diffrn_measured_fraction_theta_max 0.997
_diffrn_measurement_device_type 'Rigaku Saturn 70 CCD area detector'
_diffrn_measurement_method \w
_diffrn_radiation_type MoK\a
_diffrn_radiation_wavelength 0.71075
_diffrn_reflns_av_R_equivalents 0.0225
_diffrn_reflns_av_unetI/netI 0.0152
_diffrn_reflns_Laue_measured_fraction_full 0.997
_diffrn_reflns_Laue_measured_fraction_max 0.997
_diffrn_reflns_limit_h_max 4
_diffrn_reflns_limit_h_min -4
_diffrn_reflns_limit_k_max 24
_diffrn_reflns_limit_k_min -24
_diffrn_reflns_limit_l_max 27
_diffrn_reflns_limit_l_min -27
_diffrn_reflns_number 18887
_diffrn_reflns_point_group_measured_fraction_full 0.997
_diffrn_reflns_point_group_measured_fraction_max 0.997
_diffrn_reflns_theta_full 25.242
_diffrn_reflns_theta_max 27.494
_diffrn_reflns_theta_min 3.125
_diffrn_source 'Rotating Anode'
_exptl_absorpt_coefficient_mu 0.084
_exptl_absorpt_correction_T_max 1.000
_exptl_absorpt_correction_T_min 0.914
_exptl_absorpt_correction_type multi-scan
_exptl_absorpt_process_details '(REQAB; Jacobson, 1998)'
_exptl_crystal_colour Colorless
_exptl_crystal_density_diffrn 1.386
_exptl_crystal_description Prism
_exptl_crystal_F_000 644
_exptl_crystal_size_max 0.200
_exptl_crystal_size_mid 0.200
_exptl_crystal_size_min 0.100
_refine_diff_density_max 0.387
_refine_diff_density_min -0.179
_refine_diff_density_rms 0.050
_refine_ls_extinction_coef .
_refine_ls_extinction_method none
_refine_ls_goodness_of_fit_ref 1.055
_refine_ls_hydrogen_treatment constr
_refine_ls_matrix_type full
_refine_ls_number_parameters 238
_refine_ls_number_reflns 3364
_refine_ls_number_restraints 16
_refine_ls_restrained_S_all 1.052
_refine_ls_R_factor_all 0.0480
_refine_ls_R_factor_gt 0.0439
_refine_ls_shift/su_max 0.000
_refine_ls_shift/su_mean 0.000
_refine_ls_structure_factor_coef Fsqd
_refine_ls_weighting_details 'w=1/[\s^2^(Fo^2^)+(0.0585P)^2^+0.8907P] where P=(Fo^2^+2Fc^2^)/3'
_refine_ls_weighting_scheme calc
_refine_ls_wR_factor_gt 0.1182
_refine_ls_wR_factor_ref 0.1212
_reflns_Friedel_coverage 0.000
_reflns_Friedel_fraction_full .
_reflns_Friedel_fraction_max .
_reflns_number_gt 3073
_reflns_number_total 3364
_reflns_threshold_expression 'I > 2\s(I)'
_cod_data_source_file J-Mater-Chem-C-2016-4-3699.cif
_cod_data_source_block crystalclear
_cod_depositor_comments
;
The following automatic conversions were performed:

data item '_exptl_absorpt_correction_type' value 'Multi-scan' was
changed to 'multi-scan' in accordance with the built-in table derived
from the CIF Core dictionary named 'cif_core.dic' version 2.4.5 last
updated on 2014-11-21.

Automatic conversion script
Id: cif_fix_values 6909 2019-04-08 15:41:33Z antanas 
;
_cod_original_sg_symbol_H-M 'P 21/c'
_cod_database_code 7234704
_shelx_space_group_comment
;
The symmetry employed for this shelxl refinement is uniquely defined
by the following loop, which should always be used as a source of
symmetry information in preference to the above space-group names.
They are only intended as comments.
;
_shelx_estimated_absorpt_t_min 0.983
_shelx_estimated_absorpt_t_max 0.992

loop_
_space_group_symop_operation_xyz
'x, y, z'
'-x, y+1/2, -z+1/2'
'-x, -y, -z'
'x, -y-1/2, z-1/2'

loop_
_atom_site_label
_atom_site_type_symbol
_atom_site_fract_x
_atom_site_fract_y
_atom_site_fract_z
_atom_site_U_iso_or_equiv
_atom_site_adp_type
_atom_site_occupancy
_atom_site_site_symmetry_order
_atom_site_calc_flag
_atom_site_refinement_flags_posn
_atom_site_refinement_flags_adp
_atom_site_refinement_flags_occupancy
_atom_site_disorder_assembly
_atom_site_disorder_group
C1 C 0.5714(3) 0.06624(7) 0.20212(6) 0.0162(3) Uani 1 1 d . . . . .
C2 C 0.5958(4) 0.00138(7) 0.23512(6) 0.0171(3) Uani 1 1 d . . . . .
H2 H 0.6510 -0.0409 0.2132 0.021 Uiso 1 1 calc R U . . .
C3 C 0.5397(3) -0.00161(7) 0.30017(6) 0.0169(3) Uani 1 1 d . . . . .
C4 C 0.4496(4) 0.06085(7) 0.33126(6) 0.0177(3) Uani 1 1 d . . . . .
H4 H 0.4042 0.0587 0.3751 0.021 Uiso 1 1 calc R U . . .
C5 C 0.4246(3) 0.12630(7) 0.29948(6) 0.0168(3) Uani 1 1 d . . . . .
C6 C 0.4899(4) 0.12832(7) 0.23482(6) 0.0170(3) Uani 1 1 d . . . . .
H6 H 0.4787 0.1726 0.2127 0.020 Uiso 1 1 calc R U . . .
C7 C 0.6317(3) 0.07119(7) 0.13306(6) 0.0160(3) Uani 1 1 d . . . . .
C8 C 0.7908(4) 0.13158(7) 0.10920(6) 0.0172(3) Uani 1 1 d . . . . .
H8 H 0.8702 0.1694 0.1371 0.021 Uiso 1 1 calc R U . . .
C9 C 0.8309(4) 0.13539(7) 0.04391(6) 0.0187(3) Uani 1 1 d . . . . .
H9 H 0.9430 0.1764 0.0285 0.022 Uiso 1 1 calc R U . . .
N1 N 0.7216(3) 0.08501(6) 0.00153(5) 0.0172(2) Uani 1 1 d . . . . .
C10 C 0.5652(3) 0.02711(6) 0.02431(6) 0.0155(3) Uani 1 1 d . . . . .
C11 C 0.5212(3) 0.01767(7) 0.08936(6) 0.0163(3) Uani 1 1 d . . . . .
H11 H 0.4169 -0.0248 0.1037 0.020 Uiso 1 1 calc R U . . .
C12 C 0.5765(4) -0.06935(7) 0.33667(6) 0.0186(3) Uani 1 1 d . . . . .
C13 C 0.4551(4) -0.13385(7) 0.30963(7) 0.0225(3) Uani 1 1 d D . . . .
H13 H 0.3519 -0.1332 0.2665 0.027 Uiso 1 1 calc R U . . .
N2 N 0.4737(4) -0.19678(7) 0.34020(6) 0.0264(3) Uani 1 1 d D . . . .
C14 C 0.6215(4) -0.19656(8) 0.40073(7) 0.0272(3) Uani 1 1 d D . . . .
H14 H 0.6365 -0.2405 0.4234 0.033 Uiso 1 1 calc R U . . .
C15 C 0.7538(4) -0.13607(8) 0.43226(7) 0.0268(3) Uani 1 1 d D . . . .
H15 H 0.8577 -0.1387 0.4753 0.032 Uiso 1 1 calc R U . . .
C16 C 0.7317(4) -0.07138(8) 0.39974(7) 0.0226(3) Uani 1 1 d D . . . .
H16 H 0.8212 -0.0291 0.4202 0.027 Uiso 1 1 calc R U . . .
C17 C 0.3380(4) 0.19256(7) 0.33344(6) 0.0172(3) Uani 1 1 d . . . . .
C18A C 0.157(9) 0.2478(10) 0.2997(5) 0.0182(10) Uani 0.5 1 d D . P A 1
H18A H 0.0768 0.2401 0.2559 0.022 Uiso 0.5 1 calc R U P A 1
N3A N 0.089(4) 0.3112(6) 0.3259(3) 0.0197(8) Uani 0.5 1 d D . P A 1
C19A C 0.177(3) 0.3198(5) 0.3883(3) 0.0195(13) Uani 0.5 1 d D . P A 1
H19A H 0.1208 0.3637 0.4075 0.023 Uiso 0.5 1 calc R U P A 1
C20A C 0.347(5) 0.2680(7) 0.4267(5) 0.0205(11) Uani 0.5 1 d D . P A 1
H20A H 0.4112 0.2767 0.4709 0.025 Uiso 0.5 1 calc R U P A 1
C21A C 0.423(9) 0.2029(9) 0.3994(8) 0.0197(7) Uani 0.5 1 d D . P A 1
H21A H 0.5311 0.1657 0.4251 0.024 Uiso 0.5 1 calc R U P A 1
C18B C 0.443(9) 0.1989(9) 0.3989(7) 0.0197(7) Uani 0.5 1 d D . P A 2
H18B H 0.5739 0.1607 0.4191 0.024 Uiso 0.5 1 calc R U P A 2
N3B N 0.371(4) 0.2550(5) 0.4353(4) 0.0205(11) Uani 0.5 1 d D . P A 2
C19B C 0.211(3) 0.3107(4) 0.4050(3) 0.0183(14) Uani 0.5 1 d D . P A 2
H19B H 0.1676 0.3518 0.4295 0.022 Uiso 0.5 1 calc R U P A 2
C20B C 0.105(5) 0.3117(7) 0.3400(4) 0.0197(8) Uani 0.5 1 d D . P A 2
H20B H -0.0128 0.3521 0.3208 0.024 Uiso 0.5 1 calc R U P A 2
C21B C 0.174(9) 0.2524(10) 0.3033(5) 0.0182(10) Uani 0.5 1 d D . P A 2
H21B H 0.1110 0.2524 0.2584 0.022 Uiso 0.5 1 calc R U P A 2

loop_
_atom_site_aniso_label
_atom_site_aniso_U_11
_atom_site_aniso_U_22
_atom_site_aniso_U_33
_atom_site_aniso_U_23
_atom_site_aniso_U_13
_atom_site_aniso_U_12
C1 0.0158(6) 0.0181(6) 0.0145(6) -0.0013(5) 0.0010(5) -0.0013(5)
C2 0.0188(6) 0.0166(6) 0.0163(6) -0.0020(5) 0.0028(5) 0.0001(5)
C3 0.0172(6) 0.0170(6) 0.0165(6) 0.0006(5) 0.0017(5) -0.0014(5)
C4 0.0188(6) 0.0208(6) 0.0135(6) -0.0014(5) 0.0021(5) -0.0015(5)
C5 0.0153(6) 0.0182(6) 0.0169(6) -0.0030(5) 0.0011(5) -0.0013(5)
C6 0.0182(6) 0.0165(6) 0.0163(6) -0.0002(5) 0.0014(5) -0.0008(5)
C7 0.0162(6) 0.0172(6) 0.0146(6) -0.0001(5) 0.0013(5) 0.0022(5)
C8 0.0191(6) 0.0163(6) 0.0160(6) -0.0022(5) 0.0007(5) -0.0001(5)
C9 0.0224(7) 0.0154(6) 0.0187(6) 0.0004(5) 0.0040(5) -0.0014(5)
N1 0.0197(6) 0.0163(5) 0.0158(5) -0.0008(4) 0.0020(4) 0.0003(4)
C10 0.0163(6) 0.0148(6) 0.0155(6) -0.0008(5) 0.0014(5) 0.0023(5)
C11 0.0181(6) 0.0145(6) 0.0164(6) 0.0004(5) 0.0023(5) 0.0006(5)
C12 0.0191(6) 0.0197(6) 0.0176(6) 0.0018(5) 0.0058(5) 0.0016(5)
C13 0.0274(7) 0.0202(7) 0.0203(6) 0.0006(5) 0.0047(5) 0.0009(5)
N2 0.0320(7) 0.0202(6) 0.0278(6) 0.0023(5) 0.0065(5) 0.0011(5)
C14 0.0279(8) 0.0228(7) 0.0312(8) 0.0093(6) 0.0049(6) 0.0035(6)
C15 0.0252(7) 0.0328(8) 0.0219(7) 0.0081(6) 0.0002(6) 0.0023(6)
C16 0.0229(7) 0.0247(7) 0.0201(7) 0.0015(5) 0.0019(5) -0.0014(5)
C17 0.0173(6) 0.0180(6) 0.0169(6) -0.0029(5) 0.0048(5) -0.0021(5)
C18A 0.020(2) 0.0179(18) 0.0166(10) -0.0032(8) 0.0022(13) -0.0032(19)
N3A 0.0240(14) 0.0193(7) 0.017(3) -0.005(2) 0.007(3) -0.0006(7)
C19A 0.025(3) 0.0153(19) 0.018(3) -0.001(2) 0.006(3) 0.0011(15)
C20A 0.0260(19) 0.016(3) 0.019(2) -0.0026(18) 0.0031(18) 0.001(2)
C21A 0.021(3) 0.0208(15) 0.0179(6) -0.0026(8) 0.0030(8) 0.0008(10)
C18B 0.021(3) 0.0208(15) 0.0179(6) -0.0026(8) 0.0030(8) 0.0008(10)
N3B 0.0260(19) 0.016(3) 0.019(2) -0.0026(18) 0.0031(18) 0.001(2)
C19B 0.023(3) 0.020(3) 0.013(3) -0.005(2) 0.005(2) -0.0030(19)
C20B 0.0240(14) 0.0193(7) 0.017(3) -0.005(2) 0.007(3) -0.0006(7)
C21B 0.020(2) 0.0179(18) 0.0166(10) -0.0032(8) 0.0022(13) -0.0032(19)

loop_
_atom_type_symbol
_atom_type_description
_atom_type_scat_dispersion_real
_atom_type_scat_dispersion_imag
_atom_type_scat_source
C C 0.0033 0.0016 'International Tables Vol C Tables 4.2.6.8 and 6.1.1.4'
H H 0.0000 0.0000 'International Tables Vol C Tables 4.2.6.8 and 6.1.1.4'
N N 0.0061 0.0033 'International Tables Vol C Tables 4.2.6.8 and 6.1.1.4'

loop_
_geom_angle_atom_site_label_1
_geom_angle_atom_site_label_2
_geom_angle_atom_site_label_3
_geom_angle
_geom_angle_site_symmetry_1
_geom_angle_site_symmetry_3
C2 C1 C6 119.35(12) . .
C2 C1 C7 121.70(11) . .
C6 C1 C7 118.94(11) . .
C1 C2 C3 120.46(12) . .
C1 C2 H2 119.8 . .
C3 C2 H2 119.8 . .
C4 C3 C2 119.00(12) . .
C4 C3 C12 119.61(11) . .
C2 C3 C12 121.38(12) . .
C5 C4 C3 121.64(12) . .
C5 C4 H4 119.2 . .
C3 C4 H4 119.2 . .
C4 C5 C6 118.36(12) . .
C4 C5 C17 121.15(11) . .
C6 C5 C17 120.48(12) . .
C5 C6 C1 121.14(12) . .
C5 C6 H6 119.4 . .
C1 C6 H6 119.4 . .
C8 C7 C11 117.50(11) . .
C8 C7 C1 120.51(11) . .
C11 C7 C1 121.94(11) . .
C9 C8 C7 118.85(12) . .
C9 C8 H8 120.6 . .
C7 C8 H8 120.6 . .
N1 C9 C8 124.18(12) . .
N1 C9 H9 117.9 . .
C8 C9 H9 117.9 . .
C9 N1 C10 117.07(11) . .
N1 C10 C11 122.88(11) . .
N1 C10 C10 115.94(14) . 3_655
C11 C10 C10 121.17(14) . 3_655
C7 C11 C10 119.48(12) . .
C7 C11 H11 120.3 . .
C10 C11 H11 120.3 . .
C16 C12 C13 116.99(12) . .
C16 C12 C3 121.50(12) . .
C13 C12 C3 121.51(12) . .
N2 C13 C12 124.67(13) . .
N2 C13 H13 117.7 . .
C12 C13 H13 117.7 . .
C14 N2 C13 116.64(13) . .
N2 C14 C15 123.77(13) . .
N2 C14 H14 118.1 . .
C15 C14 H14 118.1 . .
C14 C15 C16 118.69(13) . .
C14 C15 H15 120.7 . .
C16 C15 H15 120.7 . .
C15 C16 C12 119.23(13) . .
C15 C16 H16 120.4 . .
C12 C16 H16 120.4 . .
C18A C17 C21A 117.0(7) . .
C18B C17 C21B 116.5(6) . .
C18B C17 C5 119.2(4) . .
C18A C17 C5 119.9(4) . .
C21A C17 C5 123.2(4) . .
C21B C17 C5 124.2(4) . .
N3A C18A C17 123.6(6) . .
N3A C18A H18A 118.2 . .
C17 C18A H18A 118.2 . .
C19A N3A C18A 117.9(4) . .
N3A C19A C20A 123.2(4) . .
N3A C19A H19A 118.4 . .
C20A C19A H19A 118.4 . .
C19A C20A C21A 118.9(4) . .
C19A C20A H20A 120.6 . .
C21A C20A H20A 120.6 . .
C20A C21A C17 119.2(6) . .
C20A C21A H21A 120.4 . .
C17 C21A H21A 120.4 . .
N3B C18B C17 124.9(6) . .
N3B C18B H18B 117.6 . .
C17 C18B H18B 117.6 . .
C19B N3B C18B 116.7(2) . .
N3B C19B C20B 123.73(19) . .
N3B C19B H19B 118.1 . .
C20B C19B H19B 118.1 . .
C19B C20B C21B 118.7(2) . .
C19B C20B H20B 120.7 . .
C21B C20B H20B 120.7 . .
C20B C21B C17 119.3(5) . .
C20B C21B H21B 120.3 . .
C17 C21B H21B 120.3 . .

loop_
_geom_bond_atom_site_label_1
_geom_bond_atom_site_label_2
_geom_bond_distance
_geom_bond_site_symmetry_2
C1 C2 1.3990(18) .
C1 C6 1.4001(17) .
C1 C7 1.4874(17) .
C2 C3 1.3990(17) .
C2 H2 0.9500 .
C3 C4 1.3982(18) .
C3 C12 1.4835(18) .
C4 C5 1.3963(18) .
C4 H4 0.9500 .
C5 C6 1.3989(17) .
C5 C17 1.4841(17) .
C6 H6 0.9500 .
C7 C8 1.3965(18) .
C7 C11 1.3967(18) .
C8 C9 1.3911(18) .
C8 H8 0.9500 .
C9 N1 1.3360(17) .
C9 H9 0.9500 .
N1 C10 1.3452(17) .
C10 C11 1.3985(17) .
C10 C10 1.491(2) 3_655
C11 H11 0.9500 .
C12 C16 1.3954(19) .
C12 C13 1.3961(19) .
C13 N2 1.3425(18) .
C13 H13 0.9500 .
N2 C14 1.337(2) .
C14 C15 1.383(2) .
C14 H14 0.9500 .
C15 C16 1.391(2) .
C15 H15 0.9500 .
C16 H16 0.9500 .
C17 C18B 1.396(15) .
C17 C18A 1.398(17) .
C17 C21A 1.402(15) .
C17 C21B 1.403(16) .
C18A N3A 1.347(6) .
C18A H18A 0.9500 .
N3A C19A 1.329(6) .
C19A C20A 1.381(7) .
C19A H19A 0.9500 .
C20A C21A 1.391(6) .
C20A H20A 0.9500 .
C21A H21A 0.9500 .
C18B N3B 1.342(2) .
C18B H18B 0.9500 .
N3B C19B 1.337(2) .
C19B C20B 1.384(2) .
C19B H19B 0.9500 .
C20B C21B 1.391(2) .
C20B H20B 0.9500 .
C21B H21B 0.9500 .

loop_
_geom_torsion_atom_site_label_1
_geom_torsion_atom_site_label_2
_geom_torsion_atom_site_label_3
_geom_torsion_atom_site_label_4
_geom_torsion
_geom_torsion_site_symmetry_1
_geom_torsion_site_symmetry_2
_geom_torsion_site_symmetry_3
_geom_torsion_site_symmetry_4
C6 C1 C2 C3 0.0(2) . . . .
C7 C1 C2 C3 179.64(12) . . . .
C1 C2 C3 C4 1.67(19) . . . .
C1 C2 C3 C12 -177.86(12) . . . .
C2 C3 C4 C5 -1.9(2) . . . .
C12 C3 C4 C5 177.64(12) . . . .
C3 C4 C5 C6 0.4(2) . . . .
C3 C4 C5 C17 -178.38(12) . . . .
C4 C5 C6 C1 1.3(2) . . . .
C17 C5 C6 C1 -179.91(12) . . . .
C2 C1 C6 C5 -1.5(2) . . . .
C7 C1 C6 C5 178.86(12) . . . .
C2 C1 C7 C8 -145.70(13) . . . .
C6 C1 C7 C8 33.97(19) . . . .
C2 C1 C7 C11 36.78(19) . . . .
C6 C1 C7 C11 -143.55(13) . . . .
C11 C7 C8 C9 -0.02(19) . . . .
C1 C7 C8 C9 -177.65(12) . . . .
C7 C8 C9 N1 1.0(2) . . . .
C8 C9 N1 C10 -0.4(2) . . . .
C9 N1 C10 C11 -1.30(19) . . . .
C9 N1 C10 C10 177.99(14) . . . 3_655
C8 C7 C11 C10 -1.51(19) . . . .
C1 C7 C11 C10 176.08(12) . . . .
N1 C10 C11 C7 2.3(2) . . . .
C10 C10 C11 C7 -176.98(14) 3_655 . . .
C4 C3 C12 C16 -38.87(19) . . . .
C2 C3 C12 C16 140.66(14) . . . .
C4 C3 C12 C13 140.64(14) . . . .
C2 C3 C12 C13 -39.83(19) . . . .
C16 C12 C13 N2 0.8(2) . . . .
C3 C12 C13 N2 -178.71(13) . . . .
C12 C13 N2 C14 -0.3(2) . . . .
C13 N2 C14 C15 -0.3(2) . . . .
N2 C14 C15 C16 0.3(2) . . . .
C14 C15 C16 C12 0.2(2) . . . .
C13 C12 C16 C15 -0.7(2) . . . .
C3 C12 C16 C15 178.80(13) . . . .
C4 C5 C17 C18B 30.3(18) . . . .
C6 C5 C17 C18B -148.5(18) . . . .
C4 C5 C17 C18A -150.2(17) . . . .
C6 C5 C17 C18A 31.0(17) . . . .
C4 C5 C17 C21A 28.4(19) . . . .
C6 C5 C17 C21A -150.4(19) . . . .
C4 C5 C17 C21B -153.8(18) . . . .
C6 C5 C17 C21B 27.4(18) . . . .
C21A C17 C18A N3A 6(4) . . . .
C5 C17 C18A N3A -175(2) . . . .
C17 C18A N3A C19A -5(4) . . . .
C18A N3A C19A C20A 3(3) . . . .
N3A C19A C20A C21A -2(3) . . . .
C19A C20A C21A C17 3(4) . . . .
C18A C17 C21A C20A -4(4) . . . .
C5 C17 C21A C20A 176.9(19) . . . .
C21B C17 C18B N3B 6(4) . . . .
C5 C17 C18B N3B -178(2) . . . .
C17 C18B N3B C19B -5(4) . . . .
C18B N3B C19B C20B 3(3) . . . .
N3B C19B C20B C21B -1(3) . . . .
C19B C20B C21B C17 2(4) . . . .
C18B C17 C21B C20B -4(4) . . . .
C5 C17 C21B C20B 179.9(18) . . . .
